data_2231642
loop_
_publ_author_name
'Schulz, Martin'
'G\"orls, Helmar'
'Westerhausen, Matthias'

_publ_section_title
;
 A hydrogen-bridged adduct
 3,4,6,7,8,9-hexahydro-2<i>H</i>-pyrimido[1,2-<i>a</i>]pyrimidin-1-ium
 [1,3-bis(<i>tert</i>-butyldimethylsilyloxy)-1,3-bis(pyridin-2-yl)propan-2-ylidene]nitronate
 acetonitrile monosolvate
;
_journal_coeditor_code NK2105
_journal_issue 9
_journal_name_full 'Acta Crystallographica Section E'
_journal_page_first o2396
_journal_paper_doi 10.1107/S1600536811033927
_journal_volume 67
_journal_year 2011
_chemical_formula_iupac 'C7 H14 N3 +, C25 H40 N3 O4 Si2 -, C H3 CN '
_chemical_formula_moiety 'C25 H40 N3 O4 Si2, C7 H14 N3, C2 H3 N'
_chemical_formula_sum 'C34 H57 N7 O4 Si2'
_chemical_formula_weight 684.05
_chemical_name_systematic
;
3,4,6,7,8,9-hexahydro-2<i>H</i>-
pyrimido[1,2-<i>a</i>]pyrimidin-1-ium [1,3-bis(<i>tert</i>-
butyldimethylsilyloxy)-1,3-bis(pyridin-2-yl)propan-2-ylidene]nitronate
acetonitrile monosolvate
;
_space_group_IT_number 2
_symmetry_cell_setting triclinic
_symmetry_space_group_name_Hall '-P 1'
_symmetry_space_group_name_H-M 'P -1'
_atom_sites_solution_hydrogens geom
_atom_sites_solution_primary direct
_atom_sites_solution_secondary difmap
_audit_creation_method SHELXL-97
_cell_angle_alpha 103.062(4)
_cell_angle_beta 98.098(4)
_cell_angle_gamma 95.197(5)
_cell_formula_units_Z 2
_cell_length_a 9.4335(8)
_cell_length_b 11.1149(9)
_cell_length_c 19.4529(14)
_cell_measurement_reflns_used 12006
_cell_measurement_temperature 183(2)
_cell_measurement_theta_max 27.45
_cell_measurement_theta_min 1.90
_cell_volume 1951.2(3)
_computing_cell_refinement 'DENZO  (Otwinowski & Minor 1997)'
_computing_data_collection 'COLLECT (Nonius, 1998)'
_computing_data_reduction 'DENZO  (Otwinowski & Minor 1997)'
_computing_molecular_graphics 'SHELXTL (Sheldrick, 2008)'
_computing_publication_material 'SHELXTL (Sheldrick, 2008)'
_computing_structure_refinement 'SHELXTL (Sheldrick, 2008)'
_computing_structure_solution 'SHELXTL (Sheldrick, 2008)'
_diffrn_ambient_temperature 183(2)
_diffrn_measured_fraction_theta_full 0.951
_diffrn_measured_fraction_theta_max 0.951
_diffrn_measurement_device_type KappaCCD
_diffrn_measurement_method '\f and \w scan'
_diffrn_radiation_monochromator graphite
_diffrn_radiation_source 'fine-focus sealed tube'
_diffrn_radiation_type MoK\a
_diffrn_radiation_wavelength 0.71073
_diffrn_reflns_av_R_equivalents 0.0481
_diffrn_reflns_av_sigmaI/netI 0.1762
_diffrn_reflns_limit_h_max 11
_diffrn_reflns_limit_h_min -12
_diffrn_reflns_limit_k_max 13
_diffrn_reflns_limit_k_min -14
_diffrn_reflns_limit_l_max 25
_diffrn_reflns_limit_l_min -25
_diffrn_reflns_number 12006
_diffrn_reflns_theta_full 27.45
_diffrn_reflns_theta_max 27.45
_diffrn_reflns_theta_min 1.90
_exptl_absorpt_coefficient_mu 0.135
_exptl_absorpt_correction_type none
_exptl_crystal_colour colourless
_exptl_crystal_density_diffrn 1.164
_exptl_crystal_density_method 'not measured'
_exptl_crystal_description prism
_exptl_crystal_F_000 740
_exptl_crystal_size_max 0.06
_exptl_crystal_size_mid 0.06
_exptl_crystal_size_min 0.04
_refine_diff_density_max 0.253
_refine_diff_density_min -0.274
_refine_ls_extinction_method none
_refine_ls_goodness_of_fit_ref 0.924
_refine_ls_hydrogen_treatment mixed
_refine_ls_matrix_type full
_refine_ls_number_parameters 442
_refine_ls_number_reflns 8497
_refine_ls_number_restraints 0
_refine_ls_restrained_S_all 0.924
_refine_ls_R_factor_all 0.1814
_refine_ls_R_factor_gt 0.0575
_refine_ls_shift/su_max 0.001
_refine_ls_shift/su_mean 0.000
_refine_ls_structure_factor_coef Fsqd
_refine_ls_weighting_details 'calc w=1/[\s^2^(Fo^2^)+(0.0529P)^2^+0.0000P] where P=(Fo^2^+2Fc^2^)/3'
_refine_ls_weighting_scheme calc
_refine_ls_wR_factor_gt 0.1054
_refine_ls_wR_factor_ref 0.1409
_reflns_number_gt 3820
_reflns_number_total 8497
_reflns_threshold_expression I>2\s(I)
_cod_data_source_file nk2105.cif
_cod_data_source_block I
_cod_database_code 2231642
_cod_database_fobs_code 2231642

loop_
_symmetry_equiv_pos_as_xyz
'x, y, z'
'-x, -y, -z'

loop_
_atom_site_type_symbol
_atom_site_label
_atom_site_fract_x
_atom_site_fract_y
_atom_site_fract_z
_atom_site_U_iso_or_equiv
_atom_site_adp_type
_atom_site_calc_flag
_atom_site_refinement_flags
_atom_site_occupancy
_atom_site_symmetry_multiplicity
Si Si1 0.28003(8) 0.83299(8) 0.16632(4) 0.0308(2) Uani d . 1 1
Si Si2 -0.25909(9) 0.49919(8) 0.28617(4) 0.0333(2) Uani d . 1 1
O O1 0.15141(19) 0.72021(17) 0.16400(8) 0.0291(5) Uani d . 1 1
O O2 -0.18244(19) 0.55522(17) 0.22672(9) 0.0315(5) Uani d . 1 1
O O3 0.1918(2) 0.81398(19) 0.36422(9) 0.0404(5) Uani d . 1 1
O O4 -0.0422(2) 0.81554(19) 0.36965(9) 0.0411(6) Uani d . 1 1
N N1 0.1652(3) 0.4769(2) 0.25806(13) 0.0444(7) Uani d . 1 1
N N2 -0.1677(2) 0.8364(2) 0.16444(12) 0.0360(6) Uani d . 1 1
N N3 0.0581(3) 0.7801(2) 0.33126(11) 0.0325(6) Uani d . 1 1
C C1 0.1591(4) 0.3524(4) 0.2417(2) 0.0578(10) Uani d . 1 1
H H1A 0.1823 0.3130 0.2796 0.069 Uiso calc R 1 1
C C2 0.1212(4) 0.2784(3) 0.1734(2) 0.0640(11) Uani d . 1 1
H H2A 0.1166 0.1904 0.1646 0.077 Uiso calc R 1 1
C C3 0.0904(4) 0.3351(3) 0.1186(2) 0.0562(10) Uani d . 1 1
H H3A 0.0647 0.2868 0.0706 0.067 Uiso calc R 1 1
C C4 0.0971(3) 0.4633(3) 0.13363(16) 0.0422(8) Uani d . 1 1
H H4A 0.0773 0.5044 0.0962 0.051 Uiso calc R 1 1
C C5 0.1330(3) 0.5307(3) 0.20375(14) 0.0314(7) Uani d . 1 1
C C6 0.1453(3) 0.6715(3) 0.22614(13) 0.0270(7) Uani d . 1 1
H H6A 0.2382 0.7025 0.2599 0.032 Uiso calc R 1 1
C C7 0.0243(3) 0.7157(2) 0.26432(13) 0.0260(7) Uani d . 1 1
C C8 -0.1330(3) 0.6834(3) 0.23320(13) 0.0288(7) Uani d . 1 1
H H8A -0.1873 0.7338 0.2675 0.035 Uiso calc R 1 1
C C9 -0.1740(3) 0.7144(3) 0.16117(13) 0.0296(7) Uani d . 1 1
C C10 -0.2241(3) 0.6228(3) 0.09868(14) 0.0380(8) Uani d . 1 1
H H10A -0.2260 0.5371 0.0983 0.046 Uiso calc R 1 1
C C11 -0.2711(3) 0.6599(4) 0.03691(16) 0.0477(9) Uani d . 1 1
H H11A -0.3056 0.5998 -0.0068 0.057 Uiso calc R 1 1
C C12 -0.2673(3) 0.7845(4) 0.03977(17) 0.0501(9) Uani d . 1 1
H H12A -0.3006 0.8123 -0.0017 0.060 Uiso calc R 1 1
C C13 -0.2142(3) 0.8685(3) 0.10378(17) 0.0441(8) Uani d . 1 1
H H13A -0.2103 0.9547 0.1050 0.053 Uiso calc R 1 1
C C14 0.4593(3) 0.7866(3) 0.19464(16) 0.0518(9) Uani d . 1 1
H H14A 0.4682 0.7808 0.2446 0.078 Uiso calc R 1 1
H H14B 0.5356 0.8490 0.1902 0.078 Uiso calc R 1 1
H H14C 0.4687 0.7055 0.1641 0.078 Uiso calc R 1 1
C C15 0.2491(4) 0.9748(3) 0.23070(16) 0.0540(10) Uani d . 1 1
H H15A 0.2582 0.9599 0.2788 0.081 Uiso calc R 1 1
H H15B 0.1519 0.9952 0.2168 0.081 Uiso calc R 1 1
H H15C 0.3207 1.0443 0.2306 0.081 Uiso calc R 1 1
C C16 0.2656(3) 0.8527(3) 0.07238(14) 0.0350(7) Uani d . 1 1
C C17 0.2813(4) 0.7296(3) 0.02151(15) 0.0590(10) Uani d . 1 1
H H17A 0.2779 0.7413 -0.0271 0.088 Uiso calc R 1 1
H H17B 0.2023 0.6663 0.0220 0.088 Uiso calc R 1 1
H H17C 0.3739 0.7022 0.0370 0.088 Uiso calc R 1 1
C C18 0.3861(4) 0.9523(4) 0.06847(19) 0.0620(10) Uani d . 1 1
H H18A 0.3810 0.9597 0.0190 0.093 Uiso calc R 1 1
H H18B 0.4802 0.9283 0.0848 0.093 Uiso calc R 1 1
H H18C 0.3741 1.0325 0.0992 0.093 Uiso calc R 1 1
C C19 0.1206(3) 0.8948(3) 0.04847(15) 0.0486(9) Uani d . 1 1
H H19A 0.1159 0.9053 -0.0004 0.073 Uiso calc R 1 1
H H19B 0.1109 0.9742 0.0807 0.073 Uiso calc R 1 1
H H19C 0.0419 0.8318 0.0498 0.073 Uiso calc R 1 1
C C20 -0.1201(3) 0.4739(3) 0.35725(15) 0.0481(9) Uani d . 1 1
H H20A -0.0645 0.5539 0.3834 0.072 Uiso calc R 1 1
H H20B -0.0552 0.4182 0.3355 0.072 Uiso calc R 1 1
H H20C -0.1673 0.4361 0.3905 0.072 Uiso calc R 1 1
C C21 -0.3779(4) 0.6056(3) 0.33040(16) 0.0529(9) Uani d . 1 1
H H21A -0.3236 0.6886 0.3504 0.079 Uiso calc R 1 1
H H21B -0.4120 0.5734 0.3689 0.079 Uiso calc R 1 1
H H21C -0.4609 0.6110 0.2952 0.079 Uiso calc R 1 1
C C22 -0.3662(3) 0.3496(3) 0.23180(16) 0.0407(8) Uani d . 1 1
C C23 -0.4412(4) 0.2833(3) 0.28070(19) 0.0689(11) Uani d . 1 1
H H23A -0.4944 0.2038 0.2523 0.103 Uiso calc R 1 1
H H23B -0.5084 0.3358 0.3030 0.103 Uiso calc R 1 1
H H23C -0.3685 0.2682 0.3180 0.103 Uiso calc R 1 1
C C24 -0.4825(3) 0.3756(3) 0.17450(17) 0.0600(10) Uani d . 1 1
H H24A -0.5383 0.2968 0.1466 0.090 Uiso calc R 1 1
H H24B -0.4357 0.4170 0.1426 0.090 Uiso calc R 1 1
H H24C -0.5471 0.4296 0.1980 0.090 Uiso calc R 1 1
C C25 -0.2680(4) 0.2638(3) 0.19317(17) 0.0537(9) Uani d . 1 1
H H25A -0.3266 0.1879 0.1632 0.081 Uiso calc R 1 1
H H25B -0.1969 0.2419 0.2286 0.081 Uiso calc R 1 1
H H25C -0.2179 0.3071 0.1631 0.081 Uiso calc R 1 1
N N4 0.2139(3) 0.9307(3) 0.50788(14) 0.0444(7) Uani d . 1 1
N N5 0.1491(3) 0.9190(2) 0.61673(11) 0.0392(7) Uani d . 1 1
N N6 0.0099(3) 0.8051(3) 0.50982(14) 0.0418(7) Uani d . 1 1
C C26 0.3300(4) 1.0306(3) 0.54181(16) 0.0527(9) Uani d . 1 1
H H26A 0.2915 1.1117 0.5511 0.063 Uiso calc R 1 1
H H26B 0.4032 1.0338 0.5102 0.063 Uiso calc R 1 1
C C27 0.3971(3) 1.0049(3) 0.61136(15) 0.0548(10) Uani d . 1 1
H H27A 0.4757 1.0722 0.6365 0.066 Uiso calc R 1 1
H H27B 0.4386 0.9252 0.6018 0.066 Uiso calc R 1 1
C C28 0.2810(3) 0.9979(3) 0.65717(15) 0.0485(9) Uani d . 1 1
H H28A 0.3180 0.9642 0.6982 0.058 Uiso calc R 1 1
H H28B 0.2579 1.0829 0.6764 0.058 Uiso calc R 1 1
C C29 0.0369(4) 0.8974(3) 0.65895(15) 0.0492(9) Uani d . 1 1
H H29A 0.0336 0.9748 0.6954 0.059 Uiso calc R 1 1
H H29B 0.0613 0.8321 0.6842 0.059 Uiso calc R 1 1
C C30 -0.1094(4) 0.8573(3) 0.61245(15) 0.0484(9) Uani d . 1 1
H H30A -0.1461 0.9296 0.5973 0.058 Uiso calc R 1 1
H H30B -0.1784 0.8249 0.6399 0.058 Uiso calc R 1 1
C C31 -0.0971(4) 0.7569(3) 0.54713(15) 0.0481(9) Uani d . 1 1
H H31A -0.0674 0.6820 0.5619 0.058 Uiso calc R 1 1
H H31B -0.1916 0.7331 0.5151 0.058 Uiso calc R 1 1
C C32 0.1243(4) 0.8866(3) 0.54528(15) 0.0380(8) Uani d . 1 1
C C1AN -0.5773(5) 0.6466(4) 0.4939(2) 0.0603(10) Uani d . 1 1
N N1AN -0.4736(4) 0.6891(4) 0.5320(2) 0.0942(13) Uani d . 1 1
C C2AN -0.7089(4) 0.5903(4) 0.44558(18) 0.0683(11) Uani d . 1 1
H H2A1 -0.7914 0.6036 0.4707 0.102 Uiso calc R 1 1
H H2A2 -0.7055 0.5008 0.4286 0.102 Uiso calc R 1 1
H H2A3 -0.7192 0.6284 0.4047 0.102 Uiso calc R 1 1
H H1N4 0.204(3) 0.901(3) 0.4638(16) 0.056(10) Uiso d . 1 1
H H1N6 -0.007(4) 0.810(3) 0.4622(18) 0.074(12) Uiso d . 1 1

loop_
_atom_site_aniso_label
_atom_site_aniso_U_11
_atom_site_aniso_U_22
_atom_site_aniso_U_33
_atom_site_aniso_U_12
_atom_site_aniso_U_13
_atom_site_aniso_U_23
Si1 0.0295(5) 0.0311(5) 0.0322(4) 0.0002(4) 0.0076(4) 0.0086(4)
Si2 0.0347(5) 0.0350(5) 0.0333(4) 0.0039(4) 0.0088(4) 0.0125(4)
O1 0.0322(11) 0.0313(12) 0.0242(9) -0.0030(9) 0.0057(8) 0.0097(8)
O2 0.0400(12) 0.0235(11) 0.0305(10) -0.0029(9) 0.0091(9) 0.0067(8)
O3 0.0369(13) 0.0497(14) 0.0270(10) 0.0021(11) -0.0029(9) -0.0003(10)
O4 0.0444(13) 0.0528(14) 0.0257(10) 0.0167(11) 0.0093(9) 0.0029(10)
N1 0.0491(17) 0.0402(18) 0.0563(16) 0.0162(14) 0.0234(14) 0.0237(14)
N2 0.0319(14) 0.0387(17) 0.0441(14) 0.0093(13) 0.0126(12) 0.0178(12)
N3 0.0382(16) 0.0344(15) 0.0259(12) 0.0072(13) 0.0066(12) 0.0074(11)
C1 0.057(2) 0.050(3) 0.086(3) 0.022(2) 0.031(2) 0.037(2)
C2 0.065(3) 0.027(2) 0.109(3) 0.0078(19) 0.043(3) 0.014(2)
C3 0.054(2) 0.035(2) 0.072(2) -0.0049(18) 0.025(2) -0.0088(19)
C4 0.045(2) 0.035(2) 0.0443(18) -0.0015(16) 0.0165(16) 0.0023(16)
C5 0.0291(17) 0.0323(18) 0.0365(16) 0.0025(14) 0.0147(14) 0.0108(14)
C6 0.0285(16) 0.0309(18) 0.0219(14) 0.0009(14) 0.0025(12) 0.0093(12)
C7 0.0335(17) 0.0240(16) 0.0216(14) 0.0040(13) 0.0062(12) 0.0064(12)
C8 0.0337(17) 0.0277(18) 0.0261(14) 0.0040(14) 0.0097(13) 0.0057(13)
C9 0.0247(16) 0.037(2) 0.0303(15) 0.0055(14) 0.0088(13) 0.0122(14)
C10 0.0391(18) 0.044(2) 0.0307(16) 0.0040(16) 0.0071(14) 0.0081(15)
C11 0.041(2) 0.070(3) 0.0325(17) 0.0064(19) 0.0035(15) 0.0138(17)
C12 0.035(2) 0.082(3) 0.043(2) 0.018(2) 0.0075(16) 0.031(2)
C13 0.039(2) 0.050(2) 0.057(2) 0.0173(17) 0.0149(17) 0.0301(18)
C14 0.037(2) 0.074(3) 0.0483(19) 0.0051(19) 0.0053(16) 0.0241(18)
C15 0.068(2) 0.037(2) 0.054(2) -0.0059(19) 0.0232(18) 0.0021(17)
C16 0.0286(17) 0.042(2) 0.0399(17) 0.0033(15) 0.0111(14) 0.0189(15)
C17 0.079(3) 0.068(3) 0.0347(17) 0.023(2) 0.0213(18) 0.0094(17)
C18 0.044(2) 0.078(3) 0.076(2) -0.003(2) 0.0122(19) 0.046(2)
C19 0.040(2) 0.064(2) 0.0456(18) 0.0090(18) 0.0063(15) 0.0205(17)
C20 0.050(2) 0.058(2) 0.0393(17) 0.0073(18) 0.0073(16) 0.0190(16)
C21 0.059(2) 0.056(2) 0.054(2) 0.0141(19) 0.0268(18) 0.0206(18)
C22 0.0390(19) 0.036(2) 0.0484(18) -0.0039(16) 0.0052(16) 0.0176(16)
C23 0.071(3) 0.056(3) 0.080(3) -0.017(2) 0.016(2) 0.025(2)
C24 0.045(2) 0.060(3) 0.068(2) -0.0090(19) -0.0033(19) 0.015(2)
C25 0.060(2) 0.041(2) 0.054(2) 0.0020(19) 0.0021(18) 0.0050(17)
N4 0.0462(18) 0.0513(19) 0.0281(14) 0.0029(15) 0.0030(14) -0.0029(14)
N5 0.0502(17) 0.0420(17) 0.0238(13) 0.0143(14) 0.0027(12) 0.0035(12)
N6 0.0517(18) 0.0429(18) 0.0277(14) 0.0035(15) 0.0027(14) 0.0056(13)
C26 0.045(2) 0.065(3) 0.0428(19) 0.005(2) 0.0051(17) 0.0057(18)
C27 0.047(2) 0.062(3) 0.0430(19) 0.0157(19) -0.0073(16) -0.0066(17)
C28 0.058(2) 0.048(2) 0.0341(17) 0.0195(19) -0.0021(16) 0.0007(16)
C29 0.073(3) 0.048(2) 0.0300(16) 0.0137(19) 0.0096(18) 0.0129(16)
C30 0.065(2) 0.049(2) 0.0371(17) 0.0108(19) 0.0170(17) 0.0168(16)
C31 0.061(2) 0.047(2) 0.0390(17) 0.0090(19) 0.0049(17) 0.0176(16)
C32 0.046(2) 0.039(2) 0.0300(17) 0.0201(17) 0.0057(16) 0.0047(15)
C1AN 0.061(3) 0.056(3) 0.063(3) 0.009(2) 0.018(2) 0.008(2)
N1AN 0.068(3) 0.105(3) 0.092(3) 0.005(2) 0.010(2) -0.007(2)
C2AN 0.066(3) 0.072(3) 0.068(2) 0.013(2) 0.006(2) 0.022(2)

loop_
_atom_type_symbol
_atom_type_description
_atom_type_scat_dispersion_real
_atom_type_scat_dispersion_imag
_atom_type_scat_source
C C 0.0033 0.0016 'International Tables Vol C Tables 4.2.6.8 and 6.1.1.4'
H H 0.0000 0.0000 'International Tables Vol C Tables 4.2.6.8 and 6.1.1.4'
N N 0.0061 0.0033 'International Tables Vol C Tables 4.2.6.8 and 6.1.1.4'
O O 0.0106 0.0060 'International Tables Vol C Tables 4.2.6.8 and 6.1.1.4'
Si Si 0.0817 0.0704 'International Tables Vol C Tables 4.2.6.8 and 6.1.1.4'

loop_
_geom_angle_atom_site_label_1
_geom_angle_atom_site_label_2
_geom_angle_atom_site_label_3
_geom_angle
O1 Si1 C15 108.18(12)
O1 Si1 C14 109.79(13)
C15 Si1 C14 110.35(15)
O1 Si1 C16 105.85(12)
C15 Si1 C16 112.70(14)
C14 Si1 C16 109.84(13)
O2 Si2 C20 110.59(13)
O2 Si2 C21 112.33(13)
C20 Si2 C21 107.53(14)
O2 Si2 C22 103.46(11)
C20 Si2 C22 112.02(15)
C21 Si2 C22 110.96(15)
C6 O1 Si1 119.55(16)
C8 O2 Si2 125.65(15)
C5 N1 C1 117.1(3)
C13 N2 C9 116.7(3)
O3 N3 C7 123.0(2)
O3 N3 O4 115.57(19)
C7 N3 O4 121.5(2)
N1 C1 C2 124.0(3)
N1 C1 H1A 118.0
C2 C1 H1A 118.0
C3 C2 C1 118.1(3)
C3 C2 H2A 121.0
C1 C2 H2A 121.0
C2 C3 C4 119.3(3)
C2 C3 H3A 120.4
C4 C3 H3A 120.4
C5 C4 C3 119.1(3)
C5 C4 H4A 120.5
C3 C4 H4A 120.5
N1 C5 C4 122.5(3)
N1 C5 C6 114.1(2)
C4 C5 C6 123.4(3)
O1 C6 C7 111.7(2)
O1 C6 C5 108.84(19)
C7 C6 C5 112.2(2)
O1 C6 H6A 108.0
C7 C6 H6A 108.0
C5 C6 H6A 108.0
N3 C7 C8 117.4(2)
N3 C7 C6 117.9(2)
C8 C7 C6 124.6(2)
O2 C8 C7 111.9(2)
O2 C8 C9 109.0(2)
C7 C8 C9 114.3(2)
O2 C8 H8A 107.1
C7 C8 H8A 107.1
C9 C8 H8A 107.1
N2 C9 C10 123.3(3)
N2 C9 C8 114.3(2)
C10 C9 C8 122.2(3)
C11 C10 C9 118.2(3)
C11 C10 H10A 120.9
C9 C10 H10A 120.9
C12 C11 C10 119.1(3)
C12 C11 H11A 120.5
C10 C11 H11A 120.5
C13 C12 C11 118.6(3)
C13 C12 H12A 120.7
C11 C12 H12A 120.7
N2 C13 C12 124.0(3)
N2 C13 H13A 118.0
C12 C13 H13A 118.0
Si1 C14 H14A 109.5
Si1 C14 H14B 109.5
H14A C14 H14B 109.5
Si1 C14 H14C 109.5
H14A C14 H14C 109.5
H14B C14 H14C 109.5
Si1 C15 H15A 109.5
Si1 C15 H15B 109.5
H15A C15 H15B 109.5
Si1 C15 H15C 109.5
H15A C15 H15C 109.5
H15B C15 H15C 109.5
C17 C16 C19 109.4(3)
C17 C16 C18 108.9(2)
C19 C16 C18 108.0(3)
C17 C16 Si1 109.8(2)
C19 C16 Si1 110.93(18)
C18 C16 Si1 109.7(2)
C16 C17 H17A 109.5
C16 C17 H17B 109.5
H17A C17 H17B 109.5
C16 C17 H17C 109.5
H17A C17 H17C 109.5
H17B C17 H17C 109.5
C16 C18 H18A 109.5
C16 C18 H18B 109.5
H18A C18 H18B 109.5
C16 C18 H18C 109.5
H18A C18 H18C 109.5
H18B C18 H18C 109.5
C16 C19 H19A 109.5
C16 C19 H19B 109.5
H19A C19 H19B 109.5
C16 C19 H19C 109.5
H19A C19 H19C 109.5
H19B C19 H19C 109.5
Si2 C20 H20A 109.5
Si2 C20 H20B 109.5
H20A C20 H20B 109.5
Si2 C20 H20C 109.5
H20A C20 H20C 109.5
H20B C20 H20C 109.5
Si2 C21 H21A 109.5
Si2 C21 H21B 109.5
H21A C21 H21B 109.5
Si2 C21 H21C 109.5
H21A C21 H21C 109.5
H21B C21 H21C 109.5
C25 C22 C23 109.5(3)
C25 C22 C24 108.0(3)
C23 C22 C24 108.8(3)
C25 C22 Si2 110.7(2)
C23 C22 Si2 109.7(2)
C24 C22 Si2 110.1(2)
C22 C23 H23A 109.5
C22 C23 H23B 109.5
H23A C23 H23B 109.5
C22 C23 H23C 109.5
H23A C23 H23C 109.5
H23B C23 H23C 109.5
C22 C24 H24A 109.5
C22 C24 H24B 109.5
H24A C24 H24B 109.5
C22 C24 H24C 109.5
H24A C24 H24C 109.5
H24B C24 H24C 109.5
C22 C25 H25A 109.5
C22 C25 H25B 109.5
H25A C25 H25B 109.5
C22 C25 H25C 109.5
H25A C25 H25C 109.5
H25B C25 H25C 109.5
C32 N4 C26 121.4(3)
C32 N4 H1N4 120(2)
C26 N4 H1N4 119(2)
C32 N5 C29 122.0(3)
C32 N5 C28 121.8(3)
C29 N5 C28 115.3(2)
C32 N6 C31 121.5(3)
C32 N6 H1N6 110(2)
C31 N6 H1N6 125(2)
N4 C26 C27 107.7(3)
N4 C26 H26A 110.2
C27 C26 H26A 110.2
N4 C26 H26B 110.2
C27 C26 H26B 110.2
H26A C26 H26B 108.5
C26 C27 C28 108.4(3)
C26 C27 H27A 110.0
C28 C27 H27A 110.0
C26 C27 H27B 110.0
C28 C27 H27B 110.0
H27A C27 H27B 108.4
N5 C28 C27 112.0(2)
N5 C28 H28A 109.2
C27 C28 H28A 109.2
N5 C28 H28B 109.2
C27 C28 H28B 109.2
H28A C28 H28B 107.9
N5 C29 C30 111.5(2)
N5 C29 H29A 109.3
C30 C29 H29A 109.3
N5 C29 H29B 109.3
C30 C29 H29B 109.3
H29A C29 H29B 108.0
C29 C30 C31 109.5(3)
C29 C30 H30A 109.8
C31 C30 H30A 109.8
C29 C30 H30B 109.8
C31 C30 H30B 109.8
H30A C30 H30B 108.2
N6 C31 C30 108.6(3)
N6 C31 H31A 110.0
C30 C31 H31A 110.0
N6 C31 H31B 110.0
C30 C31 H31B 110.0
H31A C31 H31B 108.4
N4 C32 N5 121.1(3)
N4 C32 N6 118.3(3)
N5 C32 N6 120.5(3)
N1AN C1AN C2AN 178.9(5)
C1AN C2AN H2A1 109.5
C1AN C2AN H2A2 109.5
H2A1 C2AN H2A2 109.5
C1AN C2AN H2A3 109.5
H2A1 C2AN H2A3 109.5
H2A2 C2AN H2A3 109.5

loop_
_geom_bond_atom_site_label_1
_geom_bond_atom_site_label_2
_geom_bond_distance
Si1 O1 1.652(2)
Si1 C15 1.853(3)
Si1 C14 1.858(3)
Si1 C16 1.877(3)
Si2 O2 1.6516(18)
Si2 C20 1.855(3)
Si2 C21 1.857(3)
Si2 C22 1.872(3)
O1 C6 1.438(3)
O2 C8 1.431(3)
O3 N3 1.312(3)
O4 N3 1.319(3)
N1 C5 1.339(3)
N1 C1 1.342(4)
N2 C13 1.336(3)
N2 C9 1.339(4)
N3 C7 1.316(3)
C1 C2 1.374(5)
C1 H1A 0.9500
C2 C3 1.367(5)
C2 H2A 0.9500
C3 C4 1.382(4)
C3 H3A 0.9500
C4 C5 1.378(4)
C4 H4A 0.9500
C5 C6 1.516(4)
C6 C7 1.507(3)
C6 H6A 1.0000
C7 C8 1.500(4)
C8 C9 1.523(4)
C8 H8A 1.0000
C9 C10 1.389(4)
C10 C11 1.385(4)
C10 H10A 0.9500
C11 C12 1.371(5)
C11 H11A 0.9500
C12 C13 1.374(4)
C12 H12A 0.9500
C13 H13A 0.9500
C14 H14A 0.9800
C14 H14B 0.9800
C14 H14C 0.9800
C15 H15A 0.9800
C15 H15B 0.9800
C15 H15C 0.9800
C16 C17 1.529(4)
C16 C19 1.531(4)
C16 C18 1.536(4)
C17 H17A 0.9800
C17 H17B 0.9800
C17 H17C 0.9800
C18 H18A 0.9800
C18 H18B 0.9800
C18 H18C 0.9800
C19 H19A 0.9800
C19 H19B 0.9800
C19 H19C 0.9800
C20 H20A 0.9800
C20 H20B 0.9800
C20 H20C 0.9800
C21 H21A 0.9800
C21 H21B 0.9800
C21 H21C 0.9800
C22 C25 1.537(4)
C22 C23 1.536(4)
C22 C24 1.546(4)
C23 H23A 0.9800
C23 H23B 0.9800
C23 H23C 0.9800
C24 H24A 0.9800
C24 H24B 0.9800
C24 H24C 0.9800
C25 H25A 0.9800
C25 H25B 0.9800
C25 H25C 0.9800
N4 C32 1.320(4)
N4 C26 1.454(4)
N4 H1N4 0.83(3)
N5 C32 1.335(3)
N5 C29 1.463(4)
N5 C28 1.467(4)
N6 C32 1.339(4)
N6 C31 1.455(4)
N6 H1N6 0.93(3)
C26 C27 1.510(4)
C26 H26A 0.9900
C26 H26B 0.9900
C27 C28 1.513(4)
C27 H27A 0.9900
C27 H27B 0.9900
C28 H28A 0.9900
C28 H28B 0.9900
C29 C30 1.509(4)
C29 H29A 0.9900
C29 H29B 0.9900
C30 C31 1.516(4)
C30 H30A 0.9900
C30 H30B 0.9900
C31 H31A 0.9900
C31 H31B 0.9900
C1AN N1AN 1.133(5)
C1AN C2AN 1.442(5)
C2AN H2A1 0.9800
C2AN H2A2 0.9800
C2AN H2A3 0.9800

loop_
_geom_hbond_atom_site_label_D
_geom_hbond_atom_site_label_H
_geom_hbond_atom_site_label_A
_geom_hbond_distance_DH
_geom_hbond_distance_HA
_geom_hbond_distance_DA
_geom_hbond_angle_DHA
N4 H1N4 O3 0.83(3) 1.94(3) 2.772(3) 172(3)
N6 H1N6 O4 0.93(3) 1.80(3) 2.732(3) 178(3)
